data_2007978
loop_
_publ_author_name
'Ma\/lecka, Magdalena'
'Grabowski, Mieczys\/law J.'
'Olszak, Tomasz A.'
'Kostka, K.'
'Strawiak, M.'

_publ_section_title
;
 Investigations of Complexes of Copper(II) Chloride with
 Phenylpyrazoles
;
_journal_issue 12
_journal_name_full 'Acta Crystallographica Section C'
_journal_page_first 1770
_journal_page_last 1773
_journal_paper_doi 10.1107/S0108270198008786
_journal_volume 54
_journal_year 1998
_chemical_formula_analytical 'C18 H16 Cl2 Cu1 N4'
_chemical_formula_iupac '[Cu1 Cl2 (C9 H8 N2)2]'
_chemical_formula_moiety 'C18 H16 Cl2 Cu1 N4'
_chemical_formula_sum 'C18 H16 Cl2 Cu N4'
_chemical_formula_weight 422.79
_chemical_name_systematic
;
 dichlorobis(5-phenylpyrazole)copper(II)
;
_space_group_IT_number 14
_symmetry_cell_setting monoclinic
_symmetry_space_group_name_Hall '-P 2yab'
_symmetry_space_group_name_H-M 'P 1 21/a 1'
_audit_creation_method SHELXL-97
_cell_angle_alpha 90.00
_cell_angle_beta 91.73(2)
_cell_angle_gamma 90.00
_cell_formula_units_Z 4
_cell_length_a 8.041(2)
_cell_length_b 15.768(3)
_cell_length_c 14.549(2)
_cell_measurement_reflns_used 25
_cell_measurement_temperature 293(2)
_cell_measurement_theta_max 28.63
_cell_measurement_theta_min 23.00
_cell_volume 1843.8(6)
_computing_cell_refinement 'MSC/AFC Diffractometer Control Software'
_computing_data_collection
;
MSC/AFC Diffractometer Control Software
(Molecular Structure Corporation, 1989a)
;
_computing_data_reduction 'TEXSAN (Molecular Structure Corporation, 1989b)'
_computing_molecular_graphics 'ORTEX3.1a (McArdle, 1995)'
_computing_publication_material 'PARST97 (Nardelli, 1996)'
_computing_structure_refinement 'SHELXL97 (Sheldrick, 1997)'
_computing_structure_solution 'SHELXS86 (Sheldrick, 1990)'
_diffrn_ambient_temperature 293(2)
_diffrn_measured_fraction_theta_full 0.959
_diffrn_measured_fraction_theta_max 0.959
_diffrn_measurement_device_type 'Rigaku AFC-5S'
_diffrn_measurement_method \w
_diffrn_radiation_monochromator graphite
_diffrn_radiation_source 'fine-focus sealed tube'
_diffrn_radiation_type CuK\a
_diffrn_radiation_wavelength 1.5418
_diffrn_reflns_av_R_equivalents 0.082
_diffrn_reflns_av_sigmaI/netI 0.1097
_diffrn_reflns_limit_h_max 9
_diffrn_reflns_limit_h_min 0
_diffrn_reflns_limit_k_max 17
_diffrn_reflns_limit_k_min 0
_diffrn_reflns_limit_l_max 16
_diffrn_reflns_limit_l_min -16
_diffrn_reflns_number 2963
_diffrn_reflns_theta_full 60.07
_diffrn_reflns_theta_max 60.07
_diffrn_reflns_theta_min 4.14
_diffrn_standards_decay_% <2
_diffrn_standards_interval_count 150
_diffrn_standards_number 3
_exptl_absorpt_coefficient_mu 4.398
_exptl_absorpt_correction_T_max 0.659
_exptl_absorpt_correction_T_min 0.204
_exptl_absorpt_correction_type analytical
_exptl_absorpt_process_details '(de Meulenaer & Tompa, 1965)'
_exptl_crystal_colour green
_exptl_crystal_density_diffrn 1.523
_exptl_crystal_density_meas 1.635
_exptl_crystal_density_method 'flotation in tetralin/iodomethane'
_exptl_crystal_description needle
_exptl_crystal_F_000 860
_exptl_crystal_size_max 0.40
_exptl_crystal_size_mid 0.16
_exptl_crystal_size_min 0.10
_refine_diff_density_max 0.402
_refine_diff_density_min -0.418
_refine_ls_extinction_coef 0.00002(8)
_refine_ls_extinction_method SHELXL97
_refine_ls_goodness_of_fit_ref 0.824
_refine_ls_hydrogen_treatment 'H atoms treated by a mixture of independent and constrained refinement'
_refine_ls_matrix_type full
_refine_ls_number_parameters 246
_refine_ls_number_reflns 2736
_refine_ls_number_restraints 0
_refine_ls_restrained_S_all 0.824
_refine_ls_R_factor_all 0.086
_refine_ls_R_factor_gt 0.045
_refine_ls_shift/su_max 0.017
_refine_ls_shift/su_mean 0.001
_refine_ls_structure_factor_coef Fsqd
_refine_ls_weighting_details 'w = 1/[\s^2^(Fo^2^)+(0.0536P)^2^] where P = (Fo^2^+2Fc^2^)/3'
_refine_ls_weighting_scheme calc
_refine_ls_wR_factor_ref 0.110
_reflns_number_gt 1632
_reflns_number_total 2736
_reflns_threshold_expression I>2\s(I)
_cod_data_source_file na1369.cif
_cod_data_source_block II
_cod_depositor_comments
;
The following automatic conversions were performed:
'_symmetry_cell_setting' value 'Monoclinic' changed to 'monoclinic'
according to '/home/saulius/struct/CIF-dictionaries/cif_core.dic'
dictionary named 'cif_core.dic' version 2.4.1 from 2010-06-29.

Automatic conversion script
Id: cif_fix_enum 1527 2010-12-29 10:47:43Z saulius 

The following automatic conversions were performed:

'_symmetry_cell_setting' value 'Monoclinic' changed to 'monoclinic'
according to /home/saulius/struct/CIF-dictionaries/cif_core.dic
dictionary named 'cif_core.dic' version 2.4.1 from 2010-06-29.

Automatic conversion script
Id: cif_fix_values 1715 2011-07-08 13:25:40Z adriana 

The following automatic conversions were performed:

'_refine_ls_weighting_scheme' value 'calc w =
1/[\s^2^(Fo^2^)+(0.0536P)^2^] where P = (Fo^2^+2Fc^2^)/3' was changed
to 'calc'. New tag '_refine_ls_weighting_details' was created. The
value of the new tag was set to 'w = 1/[\s^2^(Fo^2^)+(0.0536P)^2^]
where P = (Fo^2^+2Fc^2^)/3'.

Automatic conversion script
Id: cif_fix_values 3143 2015-03-26 13:38:13Z robertas 
;
_cod_original_cell_volume 1843.7(7)
_cod_original_sg_symbol_H-M 'P 21/a'
_cod_original_formula_sum 'C18 H16 Cl2 Cu1 N4'
_cod_database_code 2007978

loop_
_symmetry_equiv_pos_as_xyz
'x, y, z'
'-x+1/2, y+1/2, -z'
'-x, -y, -z'
'x-1/2, -y-1/2, z'

loop_
_atom_site_label
_atom_site_fract_x
_atom_site_fract_y
_atom_site_fract_z
_atom_site_U_iso_or_equiv
_atom_site_adp_type
_atom_site_calc_flag
_atom_site_refinement_flags
_atom_site_occupancy
_atom_site_disorder_assembly
_atom_site_disorder_group
_atom_site_type_symbol
Cu1 0.16100(9) 0.25877(4) 0.69172(5) 0.0414(2) Uani d . 1 . . Cu
Cl1 0.35341(16) 0.22274(8) 0.58785(9) 0.0503(4) Uani d . 1 . . Cl
Cl2 0.05090(19) 0.29689(8) 0.83147(9) 0.0568(4) Uani d . 1 . . Cl
N12 0.1149(5) 0.1373(2) 0.7194(3) 0.0416(11) Uani d . 1 . . N
C13 0.1539(7) 0.0659(3) 0.6779(4) 0.0523(15) Uani d . 1 . . C
H13 0.2165 0.0630 0.6253 0.059(17) Uiso calc R 1 . . H
C14 0.0904(7) -0.0042(4) 0.7220(4) 0.0549(15) Uani d . 1 . . C
H14 0.1021 -0.0609 0.7056 0.07(2) Uiso calc R 1 . . H
C15 0.0062(6) 0.0279(3) 0.7951(4) 0.0396(13) Uani d . 1 . . C
N11 0.0237(5) 0.1121(3) 0.7903(3) 0.0421(11) Uani d . 1 . . N
H11 0.005(6) 0.152(3) 0.820(3) 0.044(18) Uiso d . 1 . . H
C151 -0.0871(6) -0.0142(3) 0.8684(3) 0.0425(13) Uani d . 1 . . C
C152 -0.0657(7) -0.1001(3) 0.8842(4) 0.0567(16) Uani d . 1 . . C
H152 0.0051 -0.1315 0.8480 0.074 Uiso calc R 1 . . H
C153 -0.1499(8) -0.1389(4) 0.9538(4) 0.0715(19) Uani d . 1 . . C
H153 -0.1363 -0.1968 0.9637 0.056(17) Uiso calc R 1 . . H
C154 -0.2516(8) -0.0944(4) 1.0079(4) 0.0684(19) Uani d . 1 . . C
H154 -0.3061 -0.1217 1.0550 0.070(18) Uiso calc R 1 . . H
C155 -0.2751(7) -0.0090(4) 0.9937(4) 0.0645(18) Uani d . 1 . . C
H155 -0.3455 0.0217 1.0309 0.10(2) Uiso calc R 1 . . H
C156 -0.1933(6) 0.0308(4) 0.9238(4) 0.0532(15) Uani d . 1 . . C
H156 -0.2095 0.0885 0.9137 0.065(19) Uiso calc R 1 . . H
N22 0.1849(5) 0.3811(2) 0.6575(3) 0.0407(11) Uani d . 1 . . N
C23 0.2504(6) 0.4198(3) 0.5869(4) 0.0491(14) Uani d . 1 . . C
H23 0.3204 0.3944 0.5453 0.046(15) Uiso calc R 1 . . H
C24 0.2001(6) 0.5038(3) 0.5834(3) 0.0493(14) Uani d . 1 . . C
H24 0.2291 0.5441 0.5401 0.070(18) Uiso calc R 1 . . H
C25 0.0989(6) 0.5159(3) 0.6568(3) 0.0388(13) Uani d . 1 . . C
N21 0.0953(5) 0.4410(3) 0.7004(3) 0.0438(12) Uani d . 1 . . N
H21 0.032(6) 0.423(3) 0.746(3) 0.057 Uiso d . 1 . . H
C251 0.0081(6) 0.5898(3) 0.6890(3) 0.0408(13) Uani d . 1 . . C
C252 -0.0264(7) 0.6004(3) 0.7803(4) 0.0510(15) Uani d . 1 . . C
H252 0.0145 0.5616 0.8234 0.066 Uiso calc R 1 . . H
C253 -0.1216(7) 0.6684(3) 0.8086(4) 0.0589(16) Uani d . 1 . . C
H253 -0.1437 0.6750 0.8706 0.041(15) Uiso calc R 1 . . H
C254 -0.1829(8) 0.7256(4) 0.7459(5) 0.0649(18) Uani d . 1 . . C
H254 -0.2499 0.7701 0.7646 0.046(15) Uiso calc R 1 . . H
C255 -0.1450(7) 0.7170(3) 0.6551(5) 0.0600(17) Uani d . 1 . . C
H255 -0.1833 0.7570 0.6126 0.054(16) Uiso calc R 1 . . H
C256 -0.0510(7) 0.6499(3) 0.6266(4) 0.0507(15) Uani d . 1 . . C
H256 -0.0268 0.6446 0.5647 0.050(16) Uiso calc R 1 . . H

loop_
_atom_site_aniso_label
_atom_site_aniso_U_11
_atom_site_aniso_U_22
_atom_site_aniso_U_33
_atom_site_aniso_U_12
_atom_site_aniso_U_13
_atom_site_aniso_U_23
Cu1 0.0413(4) 0.0424(5) 0.0411(4) 0.0011(4) 0.0127(3) -0.0015(4)
Cl1 0.0466(8) 0.0568(9) 0.0485(8) 0.0088(6) 0.0184(6) -0.0001(6)
Cl2 0.0821(11) 0.0430(8) 0.0469(8) -0.0009(7) 0.0283(8) -0.0033(6)
N12 0.046(3) 0.040(3) 0.038(3) 0.006(2) 0.008(2) -0.004(2)
C13 0.056(4) 0.048(4) 0.053(4) 0.006(3) 0.009(3) -0.008(3)
C14 0.057(4) 0.043(4) 0.066(4) 0.006(3) 0.011(3) -0.005(3)
C15 0.037(3) 0.035(3) 0.047(3) 0.004(2) -0.002(3) 0.001(2)
N11 0.046(3) 0.042(3) 0.040(3) 0.005(2) 0.009(2) -0.005(2)
C151 0.042(3) 0.045(3) 0.040(3) -0.007(3) -0.006(3) 0.000(3)
C152 0.075(4) 0.038(3) 0.058(4) -0.009(3) 0.006(3) 0.005(3)
C153 0.096(6) 0.048(4) 0.070(5) -0.022(4) 0.000(4) 0.004(3)
C154 0.081(5) 0.081(5) 0.043(4) -0.030(4) 0.007(4) 0.005(4)
C155 0.055(4) 0.083(5) 0.056(4) -0.016(4) 0.015(3) -0.012(4)
C156 0.048(4) 0.057(4) 0.055(4) 0.001(3) 0.007(3) -0.005(3)
N22 0.036(2) 0.041(3) 0.046(3) 0.006(2) 0.013(2) -0.008(2)
C23 0.048(3) 0.057(4) 0.043(3) -0.002(3) 0.016(3) 0.000(3)
C24 0.060(4) 0.046(3) 0.043(3) -0.006(3) 0.016(3) 0.008(3)
C25 0.032(3) 0.046(3) 0.039(3) -0.002(2) 0.002(2) 0.006(3)
N21 0.041(3) 0.040(3) 0.051(3) -0.003(2) 0.015(2) 0.004(2)
C251 0.036(3) 0.041(3) 0.045(3) -0.006(2) 0.001(3) 0.003(3)
C252 0.059(4) 0.046(3) 0.048(4) 0.002(3) 0.007(3) 0.005(3)
C253 0.067(4) 0.053(4) 0.057(4) -0.001(3) 0.009(3) -0.009(3)
C254 0.066(4) 0.046(4) 0.083(5) 0.012(3) -0.003(4) -0.009(4)
C255 0.062(4) 0.044(4) 0.073(5) 0.012(3) -0.012(4) 0.014(3)
C256 0.062(4) 0.047(3) 0.043(4) 0.000(3) -0.003(3) 0.007(3)

loop_
_atom_type_symbol
_atom_type_description
_atom_type_scat_dispersion_real
_atom_type_scat_dispersion_imag
_atom_type_scat_source
C C 0.0181 0.0091 'International Tables Vol C Tables 4.2.6.8 and 6.1.1.4'
H H 0.0000 0.0000 'International Tables Vol C Tables 4.2.6.8 and 6.1.1.4'
N N 0.0311 0.0180 'International Tables Vol C Tables 4.2.6.8 and 6.1.1.4'
Cu Cu -1.9646 0.5888 'International Tables Vol C Tables 4.2.6.8 and 6.1.1.4'
Cl Cl 0.3639 0.7018 'International Tables Vol C Tables 4.2.6.8 and 6.1.1.4'

loop_
_geom_angle_atom_site_label_1
_geom_angle_atom_site_label_2
_geom_angle_atom_site_label_3
_geom_angle_site_symmetry_3
_geom_angle
_geom_angle_publ_flag
N12 Cu1 N22 . 174.3(2) yes
N12 Cu1 Cl1 . 91.60(10) yes
N22 Cu1 Cl1 . 90.20(10) yes
N12 Cu1 Cl2 . 89.60(10) yes
N22 Cu1 Cl2 . 90.60(10) yes
Cl1 Cu1 Cl2 . 159.20(10) yes
N12 Cu1 Cl1 4_565 92.40(10) yes
Cl1 Cu1 Cl1 4_565 105.60(10) yes
N22 Cu1 Cl1 4_565 81.90(10) yes
Cl2 Cu1 Cl1 4_565 95.10(10) yes
C13 N12 N11 . 104.0(4) no
C13 N12 Cu1 . 132.7(4) no
N11 N12 Cu1 . 123.2(3) no
N12 C13 C14 . 111.9(5) no
N12 C13 H13 . 124.0 no
C14 C13 H13 . 124.0 no
C15 C14 C13 . 105.2(5) no
C15 C14 H14 . 127.4 no
C13 C14 H14 . 127.4 no
N11 C15 C14 . 105.7(5) no
N11 C15 C151 . 122.7(4) no
C14 C15 C151 . 131.7(5) no
C15 N11 N12 . 113.2(4) no
C15 N11 H11 . 139(4) no
N12 N11 H11 . 108(4) no
C152 C151 C156 . 118.7(5) no
C152 C151 C15 . 119.7(5) no
C156 C151 C15 . 121.6(5) no
C153 C152 C151 . 119.7(6) no
C153 C152 H152 . 120.2 no
C151 C152 H152 . 120.2 no
C154 C153 C152 . 121.2(6) no
C154 C153 H153 . 119.4 no
C152 C153 H153 . 119.4 no
C153 C154 C155 . 120.3(6) no
C153 C154 H154 . 119.9 no
C155 C154 H154 . 119.9 no
C154 C155 C156 . 119.3(6) no
C154 C155 H155 . 120.3 no
C156 C155 H155 . 120.3 no
C155 C156 C151 . 120.8(6) no
C155 C156 H156 . 119.6 no
C151 C156 H156 . 119.6 no
C23 N22 N21 . 105.5(4) no
C23 N22 Cu1 . 133.1(4) no
N21 N22 Cu1 . 120.1(3) no
N22 C23 C24 . 110.4(5) no
N22 C23 H23 . 124.8 no
C24 C23 H23 . 124.8 no
C25 C24 C23 . 106.4(5) no
C25 C24 H24 . 126.8 no
C23 C24 H24 . 126.8 no
N21 C25 C24 . 105.5(5) no
N21 C25 C251 . 122.2(4) no
C24 C25 C251 . 132.3(5) no
C25 N21 N22 . 112.2(4) no
C25 N21 H21 . 131(3) no
N22 N21 H21 . 116(3) no
C252 C251 C256 . 118.3(5) no
C252 C251 C25 . 121.7(5) no
C256 C251 C25 . 120.0(5) no
C251 C252 C253 . 120.7(5) no
C251 C252 H252 . 119.6 no
C253 C252 H252 . 119.6 no
C254 C253 C252 . 120.2(6) no
C254 C253 H253 . 119.9 no
C252 C253 H253 . 119.9 no
C253 C254 C255 . 119.5(6) no
C253 C254 H254 . 120.3 no
C255 C254 H254 . 120.3 no
C254 C255 C256 . 120.6(6) no
C254 C255 H255 . 119.7 no
C256 C255 H255 . 119.7 no
C255 C256 C251 . 120.6(6) no
C255 C256 H256 . 119.7 no
C251 C256 H256 . 119.7 no

loop_
_geom_bond_atom_site_label_1
_geom_bond_atom_site_label_2
_geom_bond_site_symmetry_2
_geom_bond_distance
_geom_bond_publ_flag
Cu1 N12 . 1.995(4) yes
Cu1 N22 . 2.003(4) yes
Cu1 Cl1 . 2.2675(14) yes
Cu1 Cl2 . 2.3211(15) yes
Cu1 Cl1 4_565 2.8741(16) yes
N12 C13 . 1.319(6) no
N12 N11 . 1.343(5) no
C13 C14 . 1.383(7) no
C13 H13 . 0.9300 no
C14 C15 . 1.374(7) no
C14 H14 . 0.9300 no
C15 N11 . 1.337(6) no
C15 C151 . 1.479(6) no
N11 H11 . 0.78(4) no
C151 C152 . 1.383(6) no
C151 C156 . 1.387(7) no
C152 C153 . 1.379(7) no
C152 H152 . 0.9300 no
C153 C154 . 1.348(8) no
C153 H153 . 0.9300 no
C154 C155 . 1.376(8) no
C154 H154 . 0.9300 no
C155 C156 . 1.379(7) no
C155 H155 . 0.9300 no
C156 H156 . 0.9300 no
N22 C23 . 1.319(6) no
N22 N21 . 1.352(5) no
C23 C24 . 1.385(7) no
C23 H23 . 0.9300 no
C24 C25 . 1.375(6) no
C24 H24 . 0.9300 no
C25 N21 . 1.341(6) no
C25 C251 . 1.460(6) no
N21 H21 . 0.89(5) no
C251 C252 . 1.375(6) no
C251 C256 . 1.386(7) no
C252 C253 . 1.387(7) no
C252 H252 . 0.9300 no
C253 C254 . 1.365(7) no
C253 H253 . 0.9300 no
C254 C255 . 1.371(8) no
C254 H254 . 0.9300 no
C255 C256 . 1.373(7) no
C255 H255 . 0.9300 no
C256 H256 . 0.9300 no

loop_
_geom_hbond_atom_site_label_D
_geom_hbond_atom_site_label_H
_geom_hbond_atom_site_label_A
_geom_hbond_site_symmetry_A
_geom_hbond_distance_DH
_geom_hbond_distance_HA
_geom_hbond_distance_DA
_geom_hbond_angle_DHA
_geom_hbond_publ_flag
N11 H11 Cl2 1_555 0.78(5) 2.32(5) 2.981(4) 143(5) yes
N21 H21 Cl2 1_555 0.89(5) 2.35(5) 2.994(4) 129(4) yes
